data_4074323
loop_
_publ_author_name
'Moore, Lucas R.'
'Cooks, Sheritta M.'
'Anderson, Matthew S.'
'Schanz, Hans-J\"org'
'Griffin, Scott T.'
'Rogers, Robin D.'
'Kirk, Marion C.'
'Shaughnessy, Kevin H.'

_publ_section_title
;
 Synthesis and Characterization of Water-Soluble Silver and Palladium
 Imidazol-2-ylidene Complexes with Noncoordinating Anionic Substituents
;
_journal_issue 21
_journal_name_full Organometallics
_journal_page_first 5151
_journal_paper_doi 10.1021/om060552b
_journal_volume 25
_journal_year 2006
_chemical_formula_moiety 'C15 H20 N2 O3 S, H2O'
_chemical_formula_sum 'C15 H22 N2 O4 S'
_chemical_formula_weight 326.41
_chemical_name_systematic
; 
1-Mesityl-3-(3-sulfonatopropyl)imidazolium hydrate 
;
_space_group_IT_number 2
_symmetry_cell_setting triclinic
_symmetry_space_group_name_Hall '-P 1'
_symmetry_space_group_name_H-M 'P -1'
_atom_sites_solution_hydrogens geom
_atom_sites_solution_primary direct
_atom_sites_solution_secondary difmap
_audit_creation_method SHELXL-97
_cell_angle_alpha 81.437(2)
_cell_angle_beta 81.868(2)
_cell_angle_gamma 78.118(2)
_cell_formula_units_Z 2
_cell_length_a 8.1383(10)
_cell_length_b 8.3237(11)
_cell_length_c 12.7636(17)
_cell_measurement_reflns_used 3048
_cell_measurement_temperature 173(2)
_cell_measurement_theta_max 28.09
_cell_measurement_theta_min 2.52
_cell_volume 831.16(19)
_computing_cell_refinement 'Bruker SMART'
_computing_data_collection 'Bruker SMART'
_computing_data_reduction 'Bruker SAINT'
_computing_molecular_graphics 'Bruker SHELXTL'
_computing_publication_material 'Bruker SHELXTL'
_computing_structure_refinement 'SHELXL-97 (Sheldrick, 1997)'
_computing_structure_solution 'SHELXS-97 (Sheldrick, 1990)'
_diffrn_ambient_temperature 173(2)
_diffrn_measured_fraction_theta_full 0.987
_diffrn_measured_fraction_theta_max 0.911
_diffrn_measurement_device_type 'CCD area detector'
_diffrn_measurement_method 'phi and omega scans'
_diffrn_radiation_monochromator graphite
_diffrn_radiation_source 'fine-focus sealed tube'
_diffrn_radiation_type MoK\a
_diffrn_radiation_wavelength 0.71073
_diffrn_reflns_av_R_equivalents 0.0173
_diffrn_reflns_av_sigmaI/netI 0.0319
_diffrn_reflns_limit_h_max 10
_diffrn_reflns_limit_h_min -6
_diffrn_reflns_limit_k_max 10
_diffrn_reflns_limit_k_min -10
_diffrn_reflns_limit_l_max 16
_diffrn_reflns_limit_l_min -12
_diffrn_reflns_number 5363
_diffrn_reflns_theta_full 25.30
_diffrn_reflns_theta_max 28.28
_diffrn_reflns_theta_min 2.52
_exptl_absorpt_coefficient_mu 0.214
_exptl_absorpt_correction_type sphere
_exptl_absorpt_process_details SADABS
_exptl_crystal_colour Colorless
_exptl_crystal_density_diffrn 1.304
_exptl_crystal_density_meas 0
_exptl_crystal_density_method 'not measured'
_exptl_crystal_description Plate
_exptl_crystal_F_000 348
_exptl_crystal_size_max 0.42
_exptl_crystal_size_mid 0.38
_exptl_crystal_size_min 0.04
_refine_diff_density_max 0.281
_refine_diff_density_min -0.371
_refine_diff_density_rms 0.050
_refine_ls_extinction_coef 0.001(3)
_refine_ls_extinction_expression Fc^*^=kFc[1+0.001xFc^2^\l^3^/sin(2\q)]^-1/4^
_refine_ls_extinction_method SHELXL
_refine_ls_goodness_of_fit_ref 1.070
_refine_ls_hydrogen_treatment mixed
_refine_ls_matrix_type full
_refine_ls_number_parameters 288
_refine_ls_number_reflns 3754
_refine_ls_number_restraints 0
_refine_ls_restrained_S_all 1.070
_refine_ls_R_factor_all 0.0542
_refine_ls_R_factor_gt 0.0416
_refine_ls_shift/su_max 0.003
_refine_ls_shift/su_mean 0.000
_refine_ls_structure_factor_coef Fsqd
_refine_ls_weighting_details 'calc w=1/[\s^2^(Fo^2^)+(0.0705P)^2^+0.1046P] where P=(Fo^2^+2Fc^2^)/3'
_refine_ls_weighting_scheme calc
_refine_ls_wR_factor_gt 0.1125
_refine_ls_wR_factor_ref 0.1190
_reflns_number_gt 3006
_reflns_number_total 3754
_reflns_threshold_expression >2sigma(I)
_cod_data_source_file om060552bsi20060623_083929.cif
_cod_data_source_block KHS7
_cod_depositor_comments
;
The following automatic conversions were performed:

'_symmetry_cell_setting' value 'Triclinic' changed to 'triclinic'
according to /home/saulius/struct/CIF-dictionaries/cif_core.dic
dictionary named 'cif_core.dic' version 2.4.1 from
2010-06-29.

'_exptl_absorpt_correction_type' value 'Sphere' changed
to 'sphere' according to
/home/saulius/struct/CIF-dictionaries/cif_core.dic dictionary named
'cif_core.dic' version 2.4.1 from 2010-06-29.

Automatic conversion script
Id: cif_fix_values 1715 2011-07-08 13:25:40Z adriana 
;
_cod_original_sg_symbol_H-M P-1
_cod_database_code 4074323

loop_
_symmetry_equiv_pos_as_xyz
'x, y, z'
'-x, -y, -z'

loop_
_atom_site_label
_atom_site_type_symbol
_atom_site_fract_x
_atom_site_fract_y
_atom_site_fract_z
_atom_site_U_iso_or_equiv
_atom_site_adp_type
_atom_site_occupancy
_atom_site_symmetry_multiplicity
_atom_site_calc_flag
S S 0.18858(5) 0.19290(5) 0.49775(3) 0.03063(15) Uani 1 1 d
O1 O 0.19788(15) 0.04567(15) 0.57595(11) 0.0444(3) Uani 1 1 d
O2 O 0.23888(15) 0.32957(15) 0.53512(10) 0.0392(3) Uani 1 1 d
O3 O 0.27598(16) 0.15785(19) 0.39324(11) 0.0477(3) Uani 1 1 d
O4 O 0.41614(18) -0.08748(16) 0.72745(10) 0.0353(3) Uani 1 1 d
H1W H 0.502(3) -0.109(3) 0.6903(19) 0.053(7) Uiso 1 1 d
H2W H 0.348(3) -0.053(3) 0.6850(18) 0.044(6) Uiso 1 1 d
N1 N -0.43930(16) 0.36130(16) 0.65562(10) 0.0276(3) Uani 1 1 d
N3 N -0.60398(16) 0.36314(17) 0.80428(10) 0.0291(3) Uani 1 1 d
C2 C -0.52410(19) 0.2688(2) 0.72908(12) 0.0282(3) Uani 1 1 d
H2A H -0.530(2) 0.155(2) 0.7300(14) 0.028(4) Uiso 1 1 d
C4 C -0.5690(2) 0.5204(2) 0.77633(14) 0.0347(4) Uani 1 1 d
H4A H -0.612(3) 0.602(2) 0.8207(17) 0.044(5) Uiso 1 1 d
C5 C -0.4658(2) 0.5186(2) 0.68385(14) 0.0334(4) Uani 1 1 d
H5A H -0.410(2) 0.600(2) 0.6440(16) 0.041(5) Uiso 1 1 d
C6 C -0.3285(2) 0.3054(2) 0.56103(13) 0.0302(3) Uani 1 1 d
H6A H -0.362(2) 0.208(2) 0.5493(15) 0.036(5) Uiso 1 1 d
H6B H -0.353(2) 0.391(2) 0.5015(16) 0.038(5) Uiso 1 1 d
C7 C -0.1436(2) 0.2812(2) 0.57986(13) 0.0294(3) Uani 1 1 d
H7A H -0.128(2) 0.379(2) 0.6056(15) 0.036(5) Uiso 1 1 d
H7B H -0.122(3) 0.186(3) 0.6328(17) 0.046(6) Uiso 1 1 d
C8 C -0.0281(2) 0.2538(2) 0.47722(13) 0.0289(3) Uani 1 1 d
H8A H -0.055(3) 0.169(3) 0.4463(17) 0.045(6) Uiso 1 1 d
H8B H -0.037(2) 0.352(2) 0.4293(16) 0.035(5) Uiso 1 1 d
C9 C -0.7014(2) 0.3047(2) 0.90110(12) 0.0294(3) Uani 1 1 d
C10 C -0.8733(2) 0.3107(2) 0.90165(13) 0.0342(4) Uani 1 1 d
C11 C -0.9613(2) 0.2508(3) 0.99606(14) 0.0398(4) Uani 1 1 d
H11A H -1.085(3) 0.252(2) 0.9999(17) 0.046(6) Uiso 1 1 d
C12 C -0.8826(2) 0.1883(2) 1.08746(13) 0.0375(4) Uani 1 1 d
C13 C -0.7113(2) 0.1884(2) 1.08378(14) 0.0363(4) Uani 1 1 d
H13A H -0.656(3) 0.138(3) 1.1468(18) 0.053(6) Uiso 1 1 d
C14 C -0.6167(2) 0.2443(2) 0.99131(13) 0.0315(4) Uani 1 1 d
C15 C -0.9627(3) 0.3808(4) 0.80395(17) 0.0513(6) Uani 1 1 d
H15A H -1.077(4) 0.366(3) 0.814(2) 0.075(8) Uiso 1 1 d
H15B H -0.964(4) 0.506(4) 0.785(2) 0.089(9) Uiso 1 1 d
H15C H -0.914(3) 0.333(3) 0.750(2) 0.077(9) Uiso 1 1 d
C16 C -0.9805(3) 0.1194(3) 1.18791(17) 0.0537(6) Uani 1 1 d
H16A H -1.096(4) 0.176(4) 1.196(3) 0.103(11) Uiso 1 1 d
H16B H -0.926(4) 0.107(4) 1.250(3) 0.106(11) Uiso 1 1 d
H16C H -1.010(5) 0.014(5) 1.176(3) 0.125(13) Uiso 1 1 d
C17 C -0.4296(2) 0.2387(3) 0.98813(17) 0.0399(4) Uani 1 1 d
H17A H -0.390(3) 0.184(3) 1.0533(18) 0.046(6) Uiso 1 1 d
H17B H -0.405(3) 0.343(3) 0.9751(17) 0.046(6) Uiso 1 1 d
H17C H -0.366(3) 0.179(3) 0.9351(19) 0.052(6) Uiso 1 1 d

loop_
_atom_site_aniso_label
_atom_site_aniso_U_11
_atom_site_aniso_U_22
_atom_site_aniso_U_33
_atom_site_aniso_U_23
_atom_site_aniso_U_13
_atom_site_aniso_U_12
S 0.0248(2) 0.0354(2) 0.0313(2) -0.00066(16) -0.00228(15) -0.00793(16)
O1 0.0352(7) 0.0394(7) 0.0578(8) 0.0135(6) -0.0172(6) -0.0108(5)
O2 0.0355(7) 0.0418(7) 0.0432(7) -0.0020(6) -0.0068(5) -0.0148(5)
O3 0.0297(7) 0.0713(9) 0.0424(8) -0.0182(7) 0.0048(6) -0.0087(6)
O4 0.0322(7) 0.0408(7) 0.0312(7) -0.0024(5) -0.0029(6) -0.0052(5)
N1 0.0260(6) 0.0340(7) 0.0235(6) -0.0038(5) -0.0008(5) -0.0082(5)
N3 0.0307(7) 0.0335(7) 0.0231(7) -0.0022(5) 0.0013(5) -0.0098(5)
C2 0.0273(8) 0.0328(8) 0.0254(8) -0.0025(6) -0.0027(6) -0.0086(6)
C4 0.0394(9) 0.0333(9) 0.0313(8) -0.0064(7) 0.0034(7) -0.0096(7)
C5 0.0362(9) 0.0331(8) 0.0309(8) -0.0023(7) 0.0015(7) -0.0110(7)
C6 0.0279(8) 0.0415(9) 0.0222(8) -0.0068(7) -0.0005(6) -0.0084(7)
C7 0.0263(8) 0.0366(9) 0.0244(8) -0.0006(7) -0.0034(6) -0.0056(7)
C8 0.0264(8) 0.0354(9) 0.0246(8) -0.0007(7) -0.0029(6) -0.0078(7)
C9 0.0307(8) 0.0361(8) 0.0218(7) -0.0035(6) 0.0008(6) -0.0100(7)
C10 0.0314(8) 0.0475(10) 0.0249(8) -0.0019(7) -0.0056(6) -0.0107(7)
C11 0.0283(8) 0.0623(12) 0.0302(9) -0.0008(8) -0.0029(7) -0.0154(8)
C12 0.0380(9) 0.0497(10) 0.0248(8) -0.0004(7) 0.0003(7) -0.0138(8)
C13 0.0373(9) 0.0474(10) 0.0239(8) 0.0005(7) -0.0062(7) -0.0088(8)
C14 0.0287(8) 0.0388(9) 0.0283(8) -0.0041(7) -0.0044(6) -0.0087(7)
C15 0.0412(11) 0.0851(17) 0.0295(10) 0.0036(10) -0.0119(8) -0.0185(11)
C16 0.0496(13) 0.0777(16) 0.0316(10) 0.0080(10) 0.0025(9) -0.0228(12)
C17 0.0299(9) 0.0521(11) 0.0380(10) -0.0022(9) -0.0064(8) -0.0090(8)

loop_
_atom_type_symbol
_atom_type_description
_atom_type_scat_dispersion_real
_atom_type_scat_dispersion_imag
_atom_type_scat_source
C C 0.0033 0.0016 'International Tables Vol C Tables 4.2.6.8 and 6.1.1.4'
H H 0.0000 0.0000 'International Tables Vol C Tables 4.2.6.8 and 6.1.1.4'
N N 0.0061 0.0033 'International Tables Vol C Tables 4.2.6.8 and 6.1.1.4'
O O 0.0106 0.0060 'International Tables Vol C Tables 4.2.6.8 and 6.1.1.4'
S S 0.1246 0.1234 'International Tables Vol C Tables 4.2.6.8 and 6.1.1.4'

loop_
_geom_angle_atom_site_label_1
_geom_angle_atom_site_label_2
_geom_angle_atom_site_label_3
_geom_angle
O2 S O1 113.10(8)
O2 S O3 112.55(8)
O1 S O3 112.60(9)
O2 S C8 107.70(8)
O1 S C8 105.51(7)
O3 S C8 104.63(8)
C2 N1 C5 108.99(13)
C2 N1 C6 126.33(14)
C5 N1 C6 124.63(14)
C2 N3 C4 108.52(13)
C2 N3 C9 124.88(13)
C4 N3 C9 126.50(14)
N1 C2 N3 108.12(14)
C5 C4 N3 107.08(15)
C4 C5 N1 107.29(15)
N1 C6 C7 110.08(13)
C8 C7 C6 110.76(13)
C7 C8 S 112.85(11)
C10 C9 C14 122.62(14)
C10 C9 N3 119.48(14)
C14 C9 N3 117.90(14)
C9 C10 C11 117.45(15)
C9 C10 C15 121.56(16)
C11 C10 C15 120.99(16)
C12 C11 C10 122.06(16)
C13 C12 C11 118.40(15)
C13 C12 C16 120.75(17)
C11 C12 C16 120.84(17)
C12 C13 C14 121.98(16)
C13 C14 C9 117.47(15)
C13 C14 C17 121.14(15)
C9 C14 C17 121.39(15)

loop_
_geom_bond_atom_site_label_1
_geom_bond_atom_site_label_2
_geom_bond_distance
S O2 1.4483(13)
S O1 1.4570(13)
S O3 1.4603(13)
S C8 1.7770(17)
N1 C2 1.3302(19)
N1 C5 1.376(2)
N1 C6 1.474(2)
N3 C2 1.341(2)
N3 C4 1.381(2)
N3 C9 1.4476(19)
C4 C5 1.348(2)
C6 C7 1.525(2)
C7 C8 1.518(2)
C9 C10 1.388(2)
C9 C14 1.401(2)
C10 C11 1.392(2)
C10 C15 1.513(2)
C11 C12 1.391(2)
C12 C13 1.388(2)
C12 C16 1.513(2)
C13 C14 1.389(2)
C14 C17 1.509(2)

loop_
_geom_hbond_atom_site_label_D
_geom_hbond_atom_site_label_H
_geom_hbond_atom_site_label_A
_geom_hbond_distance_DH
_geom_hbond_distance_HA
_geom_hbond_distance_DA
_geom_hbond_angle_DHA
_geom_hbond_site_symmetry_A
O4 H2W O1 0.81(2) 1.96(2) 2.7650(19) 174(2) .
O4 H1W O3 0.79(2) 1.96(3) 2.7507(19) 176(2) 2_656
C2 H2A O4 0.959(18) 2.154(19) 3.106(2) 171.3(15) 1_455
C8 H8A O1 0.93(2) 2.39(2) 3.282(2) 159.1(17) 2_556
C5 H5A O3 0.94(2) 2.44(2) 3.332(2) 158.7(16) 2_566
C5 H5A O2 0.94(2) 2.56(2) 3.357(2) 142.8(15) 2_566
C4 H4A O4 0.93(2) 2.72(2) 3.211(2) 113.9(15) 1_465

loop_
_geom_torsion_atom_site_label_1
_geom_torsion_atom_site_label_2
_geom_torsion_atom_site_label_3
_geom_torsion_atom_site_label_4
_geom_torsion
C2 N1 C6 C7 -102.60(18)
N1 C6 C7 C8 -169.85(14)
C6 C7 C8 S -170.75(11)

loop_
_cod_related_entry_id
_cod_related_entry_database
_cod_related_entry_code
1 ChemSpider 21158284
